data_4105529
loop_
_publ_author_name
'Christian C. Ventocilla'
'K. A. Woerpel'

_publ_section_title
;
 Silylene-Mediated Polarity Reversal of Dienoates: Additions of Dienoates
 to Aldehydes at the \d-Position To Form trans-Dioxasilacyclononenes
;
_journal_name_full 'Journal of the American Chemical Society'
_journal_page_first 406
_journal_page_last 408
_journal_paper_doi 10.1021/ja109631z
_journal_volume 133
_journal_year 2011
_chemical_formula_sum 'C24 H38 O3 Si'
_chemical_formula_weight 402.63
_chemical_name_systematic
; 
 ? 
;
_space_group_IT_number 2
_symmetry_cell_setting triclinic
_symmetry_space_group_name_Hall '-P 1'
_symmetry_space_group_name_H-M 'P -1'
_atom_sites_solution_hydrogens difmap
_atom_sites_solution_primary direct
_atom_sites_solution_secondary difmap
_audit_creation_method SHELXTL
_cell_angle_alpha 76.7490(10)
_cell_angle_beta 84.1220(10)
_cell_angle_gamma 88.0320(10)
_cell_formula_units_Z 2
_cell_length_a 9.5046(6)
_cell_length_b 10.9462(6)
_cell_length_c 11.6723(7)
_cell_measurement_reflns_used 9949
_cell_measurement_temperature 103(2)
_cell_measurement_theta_max 28.78
_cell_measurement_theta_min 2.31
_cell_volume 1175.76(12)
_computing_cell_refinement 'Bruker SMART'
_computing_data_collection 'Bruker SMART'
_computing_data_reduction 'Bruker SAINT'
_computing_molecular_graphics 'Bruker SHELXTL'
_computing_publication_material 'Bruker SHELXTL'
_computing_structure_refinement 'SHELXL-97 (Sheldrick, 2008)'
_computing_structure_solution 'SHELXS-97 (Sheldrick, 2008)'
_diffrn_ambient_temperature 103(2)
_diffrn_measured_fraction_theta_full 0.997
_diffrn_measured_fraction_theta_max 0.993
_diffrn_measurement_device_type 'CCD area detector'
_diffrn_measurement_method 'phi and omega scans'
_diffrn_radiation_monochromator graphite
_diffrn_radiation_source 'fine-focus sealed tube'
_diffrn_radiation_type MoK\a
_diffrn_radiation_wavelength 0.71073
_diffrn_reflns_av_R_equivalents 0.0152
_diffrn_reflns_av_sigmaI/netI 0.0183
_diffrn_reflns_limit_h_max 12
_diffrn_reflns_limit_h_min -12
_diffrn_reflns_limit_k_max 14
_diffrn_reflns_limit_k_min -14
_diffrn_reflns_limit_l_max 14
_diffrn_reflns_limit_l_min -14
_diffrn_reflns_number 13579
_diffrn_reflns_theta_full 25.50
_diffrn_reflns_theta_max 27.10
_diffrn_reflns_theta_min 1.80
_exptl_absorpt_coefficient_mu 0.120
_exptl_absorpt_correction_T_max 0.9845
_exptl_absorpt_correction_T_min 0.9705
_exptl_absorpt_correction_type multi-scan
_exptl_absorpt_process_details 'Bruker SADABS'
_exptl_crystal_colour colourless
_exptl_crystal_density_diffrn 1.137
_exptl_crystal_density_meas ?
_exptl_crystal_description prism
_exptl_crystal_F_000 440
_exptl_crystal_size_max 0.25
_exptl_crystal_size_mid 0.21
_exptl_crystal_size_min 0.13
_refine_diff_density_max 0.389
_refine_diff_density_min -0.197
_refine_diff_density_rms 0.039
_refine_ls_extinction_method none
_refine_ls_goodness_of_fit_ref 1.043
_refine_ls_hydrogen_treatment refall
_refine_ls_matrix_type full
_refine_ls_number_parameters 405
_refine_ls_number_reflns 5135
_refine_ls_number_restraints 0
_refine_ls_restrained_S_all 1.043
_refine_ls_R_factor_all 0.0379
_refine_ls_R_factor_gt 0.0340
_refine_ls_shift/su_max 0.000
_refine_ls_shift/su_mean 0.000
_refine_ls_structure_factor_coef Fsqd
_refine_ls_weighting_details 'calc w=1/[\s^2^(Fo^2^)+(0.0503P)^2^+0.3665P] where P=(Fo^2^+2Fc^2^)/3'
_refine_ls_weighting_scheme calc
_refine_ls_wR_factor_gt 0.0901
_refine_ls_wR_factor_ref 0.0931
_reflns_number_gt 4614
_reflns_number_total 5135
_reflns_threshold_expression >2sigma(I)
_cod_data_source_file ja109631z_si_003.cif
_cod_data_source_block kaw134
_cod_depositor_comments
;
The following automatic conversions were performed:

'_exptl_crystal_density_meas' value 'none' was changed to '?' - the
value is perceived as not measured.

Automatic conversion script
Id: cif_fix_values 3008 2015-01-20 13:52:24Z robertas 
;
_cod_database_code 4105529

loop_
_symmetry_equiv_pos_as_xyz
'x, y, z'
'-x, -y, -z'

loop_
_atom_site_label
_atom_site_type_symbol
_atom_site_fract_x
_atom_site_fract_y
_atom_site_fract_z
_atom_site_U_iso_or_equiv
_atom_site_adp_type
_atom_site_occupancy
_atom_site_symmetry_multiplicity
_atom_site_calc_flag
Si1 Si 0.21617(3) 0.18394(3) 0.67895(3) 0.01581(9) Uani 1 1 d
O1 O 0.10690(8) 0.11925(7) 0.60699(7) 0.01977(17) Uani 1 1 d
O2 O 0.12262(10) 0.09191(8) 0.42268(8) 0.0294(2) Uani 1 1 d
O3 O 0.14286(8) 0.30023(7) 0.73010(7) 0.01731(17) Uani 1 1 d
C1 C 0.05961(13) 0.13491(10) 0.49969(10) 0.0226(2) Uani 1 1 d
C2 C -0.08217(15) 0.20301(12) 0.48760(11) 0.0272(3) Uani 1 1 d
C3 C -0.09527(13) 0.30281(11) 0.55743(11) 0.0238(2) Uani 1 1 d
C4 C -0.13752(12) 0.28322(11) 0.67210(11) 0.0214(2) Uani 1 1 d
C5 C -0.10195(12) 0.37922(11) 0.73918(10) 0.0207(2) Uani 1 1 d
C6 C 0.02699(11) 0.32928(10) 0.80830(9) 0.0173(2) Uani 1 1 d
C7 C 0.07848(12) 0.42421(10) 0.87421(10) 0.0193(2) Uani 1 1 d
C8 C 0.18474(12) 0.36370(10) 0.95979(10) 0.0195(2) Uani 1 1 d
C9 C 0.32819(13) 0.39254(12) 0.94258(11) 0.0253(3) Uani 1 1 d
C10 C 0.41916(14) 0.33706(14) 1.02658(13) 0.0332(3) Uani 1 1 d
C11 C 0.36864(16) 0.25217(14) 1.12803(12) 0.0357(3) Uani 1 1 d
C12 C 0.22680(16) 0.22127(13) 1.14634(11) 0.0322(3) Uani 1 1 d
C13 C 0.13585(14) 0.27715(11) 1.06266(10) 0.0241(2) Uani 1 1 d
C14 C 0.12882(15) 0.54620(11) 0.78960(12) 0.0272(3) Uani 1 1 d
C15 C -0.20471(14) 0.16362(13) 0.74359(12) 0.0282(3) Uani 1 1 d
C16 C -0.22660(14) 0.41149(14) 0.82219(12) 0.0294(3) Uani 1 1 d
C17 C 0.36330(12) 0.26337(11) 0.56857(10) 0.0215(2) Uani 1 1 d
C18 C 0.45734(13) 0.33854(12) 0.62696(12) 0.0267(3) Uani 1 1 d
C19 C 0.29865(15) 0.35703(12) 0.46716(11) 0.0274(3) Uani 1 1 d
C20 C 0.45665(16) 0.16830(13) 0.51565(13) 0.0333(3) Uani 1 1 d
C21 C 0.26214(12) 0.04231(10) 0.79764(10) 0.0188(2) Uani 1 1 d
C22 C 0.13599(14) 0.01007(12) 0.89228(12) 0.0280(3) Uani 1 1 d
C23 C 0.38975(15) 0.06521(13) 0.86028(13) 0.0300(3) Uani 1 1 d
C24 C 0.29282(16) -0.07320(12) 0.74421(12) 0.0293(3) Uani 1 1 d
H2A H -0.1570(17) 0.1351(16) 0.5199(14) 0.035(4) Uiso 1 1 d
H2B H -0.0907(17) 0.2355(15) 0.4012(14) 0.034(4) Uiso 1 1 d
H3A H -0.0513(15) 0.3827(14) 0.5186(13) 0.025(4) Uiso 1 1 d
H5A H -0.0709(15) 0.4552(14) 0.6807(13) 0.023(3) Uiso 1 1 d
H6A H -0.0023(13) 0.2516(12) 0.8668(11) 0.013(3) Uiso 1 1 d
H7A H -0.0034(15) 0.4452(13) 0.9207(12) 0.022(3) Uiso 1 1 d
H9A H 0.3633(16) 0.4512(15) 0.8744(14) 0.031(4) Uiso 1 1 d
H10A H 0.520(2) 0.3573(16) 1.0144(15) 0.045(5) Uiso 1 1 d
H11A H 0.4314(19) 0.2155(17) 1.1850(15) 0.043(5) Uiso 1 1 d
H12A H 0.1896(17) 0.1631(16) 1.2164(15) 0.037(4) Uiso 1 1 d
H13A H 0.0367(16) 0.2567(14) 1.0752(12) 0.025(4) Uiso 1 1 d
H14A H 0.1996(17) 0.5295(15) 0.7296(14) 0.032(4) Uiso 1 1 d
H14B H 0.1717(16) 0.6024(15) 0.8299(14) 0.031(4) Uiso 1 1 d
H14C H 0.0463(18) 0.5917(16) 0.7516(14) 0.037(4) Uiso 1 1 d
H15A H -0.229(2) 0.1089(18) 0.6949(17) 0.051(5) Uiso 1 1 d
H15B H -0.290(2) 0.1841(18) 0.7907(17) 0.056(5) Uiso 1 1 d
H15C H -0.144(2) 0.1177(18) 0.7997(17) 0.052(5) Uiso 1 1 d
H16A H -0.2119(17) 0.4883(16) 0.8462(14) 0.034(4) Uiso 1 1 d
H16B H -0.2419(17) 0.3455(16) 0.8931(15) 0.036(4) Uiso 1 1 d
H16C H -0.3136(18) 0.4211(15) 0.7845(14) 0.036(4) Uiso 1 1 d
H18A H 0.5336(17) 0.3750(15) 0.5702(14) 0.034(4) Uiso 1 1 d
H18B H 0.4023(17) 0.4093(15) 0.6536(14) 0.034(4) Uiso 1 1 d
H18C H 0.4979(18) 0.2873(16) 0.6941(15) 0.041(4) Uiso 1 1 d
H19A H 0.2469(17) 0.3151(15) 0.4211(14) 0.034(4) Uiso 1 1 d
H19B H 0.3751(18) 0.4002(16) 0.4132(15) 0.040(4) Uiso 1 1 d
H19C H 0.2368(17) 0.4208(15) 0.4958(13) 0.031(4) Uiso 1 1 d
H20A H 0.4012(17) 0.1179(16) 0.4773(14) 0.035(4) Uiso 1 1 d
H20B H 0.5269(18) 0.2145(16) 0.4533(15) 0.037(4) Uiso 1 1 d
H20C H 0.5102(18) 0.1133(16) 0.5740(15) 0.037(4) Uiso 1 1 d
H21A H 0.3120(17) -0.1468(16) 0.8077(14) 0.033(4) Uiso 1 1 d
H21B H 0.3740(19) -0.0624(16) 0.6867(15) 0.039(4) Uiso 1 1 d
H21C H 0.210(2) -0.0944(18) 0.7072(16) 0.051(5) Uiso 1 1 d
H22A H 0.1603(17) -0.0676(16) 0.9469(14) 0.035(4) Uiso 1 1 d
H22B H 0.1146(17) 0.0800(16) 0.9383(15) 0.039(4) Uiso 1 1 d
H22C H 0.0498(19) -0.0034(16) 0.8568(15) 0.040(4) Uiso 1 1 d
H23A H 0.4780(18) 0.0768(15) 0.8070(14) 0.037(4) Uiso 1 1 d
H23B H 0.4040(17) -0.0072(16) 0.9240(15) 0.038(4) Uiso 1 1 d
H23C H 0.3766(17) 0.1380(16) 0.8920(14) 0.037(4) Uiso 1 1 d

loop_
_atom_site_aniso_label
_atom_site_aniso_U_11
_atom_site_aniso_U_22
_atom_site_aniso_U_33
_atom_site_aniso_U_23
_atom_site_aniso_U_13
_atom_site_aniso_U_12
Si1 0.01736(15) 0.01480(15) 0.01603(15) -0.00581(11) -0.00023(11) 0.00071(11)
O1 0.0248(4) 0.0175(4) 0.0184(4) -0.0060(3) -0.0037(3) -0.0013(3)
O2 0.0410(5) 0.0263(4) 0.0221(4) -0.0096(4) 0.0033(4) -0.0087(4)
O3 0.0179(4) 0.0176(4) 0.0177(4) -0.0076(3) 0.0000(3) 0.0013(3)
C1 0.0334(6) 0.0161(5) 0.0187(5) -0.0039(4) -0.0024(5) -0.0077(5)
C2 0.0395(7) 0.0214(6) 0.0230(6) -0.0061(5) -0.0124(5) 0.0008(5)
C3 0.0277(6) 0.0193(6) 0.0264(6) -0.0065(5) -0.0101(5) 0.0018(5)
C4 0.0181(5) 0.0204(5) 0.0270(6) -0.0063(5) -0.0081(4) 0.0036(4)
C5 0.0202(5) 0.0213(6) 0.0217(5) -0.0070(5) -0.0037(4) 0.0044(4)
C6 0.0176(5) 0.0179(5) 0.0171(5) -0.0064(4) -0.0009(4) 0.0031(4)
C7 0.0223(5) 0.0190(5) 0.0183(5) -0.0081(4) -0.0017(4) 0.0034(4)
C8 0.0233(6) 0.0198(5) 0.0190(5) -0.0113(4) -0.0034(4) 0.0038(4)
C9 0.0248(6) 0.0299(6) 0.0241(6) -0.0130(5) -0.0003(5) 0.0000(5)
C10 0.0234(6) 0.0470(8) 0.0366(7) -0.0238(6) -0.0076(5) 0.0071(6)
C11 0.0399(8) 0.0434(8) 0.0299(7) -0.0174(6) -0.0170(6) 0.0178(6)
C12 0.0468(8) 0.0298(7) 0.0202(6) -0.0063(5) -0.0065(5) 0.0078(6)
C13 0.0281(6) 0.0254(6) 0.0204(6) -0.0090(5) -0.0014(5) 0.0014(5)
C14 0.0388(7) 0.0176(6) 0.0267(6) -0.0064(5) -0.0067(5) -0.0004(5)
C15 0.0246(6) 0.0277(6) 0.0324(7) -0.0050(5) -0.0067(5) -0.0021(5)
C16 0.0209(6) 0.0381(7) 0.0325(7) -0.0157(6) -0.0033(5) 0.0087(5)
C17 0.0222(6) 0.0194(5) 0.0226(6) -0.0067(4) 0.0043(4) -0.0014(4)
C18 0.0225(6) 0.0254(6) 0.0320(7) -0.0066(5) 0.0004(5) -0.0044(5)
C19 0.0342(7) 0.0250(6) 0.0213(6) -0.0024(5) 0.0010(5) -0.0070(5)
C20 0.0327(7) 0.0284(7) 0.0379(7) -0.0134(6) 0.0147(6) -0.0013(6)
C21 0.0197(5) 0.0168(5) 0.0202(5) -0.0049(4) -0.0019(4) 0.0019(4)
C22 0.0274(6) 0.0243(6) 0.0263(6) 0.0039(5) 0.0032(5) 0.0039(5)
C23 0.0306(7) 0.0262(6) 0.0338(7) -0.0033(6) -0.0135(6) -0.0006(5)
C24 0.0420(8) 0.0197(6) 0.0277(6) -0.0084(5) -0.0060(6) 0.0081(5)

loop_
_atom_type_symbol
_atom_type_description
_atom_type_scat_dispersion_real
_atom_type_scat_dispersion_imag
_atom_type_scat_source
C C 0.0033 0.0016 'International Tables Vol C Tables 4.2.6.8 and 6.1.1.4'
H H 0.0000 0.0000 'International Tables Vol C Tables 4.2.6.8 and 6.1.1.4'
O O 0.0106 0.0060 'International Tables Vol C Tables 4.2.6.8 and 6.1.1.4'
Si Si 0.0817 0.0704 'International Tables Vol C Tables 4.2.6.8 and 6.1.1.4'

loop_
_geom_angle_atom_site_label_1
_geom_angle_atom_site_label_2
_geom_angle_atom_site_label_3
_geom_angle
O3 Si1 O1 112.73(4)
O3 Si1 C17 102.66(5)
O1 Si1 C17 108.33(5)
O3 Si1 C21 114.28(5)
O1 Si1 C21 100.65(5)
C17 Si1 C21 118.43(5)
C1 O1 Si1 140.92(7)
C6 O3 Si1 141.87(7)
O2 C1 O1 121.64(11)
O2 C1 C2 123.70(11)
O1 C1 C2 114.55(10)
C3 C2 C1 110.70(10)
C3 C2 H2A 110.8(9)
C1 C2 H2A 105.4(9)
C3 C2 H2B 113.9(9)
C1 C2 H2B 107.4(9)
H2A C2 H2B 108.2(13)
C4 C3 C2 124.80(11)
C4 C3 H3A 118.1(8)
C2 C3 H3A 115.8(8)
C3 C4 C15 123.82(11)
C3 C4 C5 118.82(11)
C15 C4 C5 116.98(10)
C4 C5 C16 113.49(10)
C4 C5 C6 108.17(9)
C16 C5 C6 111.12(9)
C4 C5 H5A 107.5(8)
C16 C5 H5A 109.6(8)
C6 C5 H5A 106.7(8)
O3 C6 C7 108.22(9)
O3 C6 C5 110.70(8)
C7 C6 C5 112.55(9)
O3 C6 H6A 108.9(7)
C7 C6 H6A 108.8(7)
C5 C6 H6A 107.6(7)
C8 C7 C14 114.15(10)
C8 C7 C6 111.19(9)
C14 C7 C6 112.16(9)
C8 C7 H7A 106.9(8)
C14 C7 H7A 106.5(8)
C6 C7 H7A 105.2(9)
C9 C8 C13 118.06(11)
C9 C8 C7 123.44(11)
C13 C8 C7 118.48(10)
C10 C9 C8 120.61(12)
C10 C9 H9A 119.8(9)
C8 C9 H9A 119.6(9)
C11 C10 C9 120.46(13)
C11 C10 H10A 119.0(10)
C9 C10 H10A 120.5(10)
C10 C11 C12 119.87(12)
C10 C11 H11A 119.8(11)
C12 C11 H11A 120.3(11)
C11 C12 C13 119.64(13)
C11 C12 H12A 121.1(10)
C13 C12 H12A 119.3(10)
C12 C13 C8 121.36(12)
C12 C13 H13A 120.1(9)
C8 C13 H13A 118.5(9)
C7 C14 H14A 110.8(9)
C7 C14 H14B 112.3(9)
H14A C14 H14B 106.7(13)
C7 C14 H14C 109.4(10)
H14A C14 H14C 109.8(13)
H14B C14 H14C 107.6(13)
C4 C15 H15A 112.5(11)
C4 C15 H15B 109.3(11)
H15A C15 H15B 109.4(16)
C4 C15 H15C 111.7(11)
H15A C15 H15C 108.0(16)
H15B C15 H15C 105.7(15)
C5 C16 H16A 112.2(10)
C5 C16 H16B 111.2(10)
H16A C16 H16B 107.6(13)
C5 C16 H16C 111.1(10)
H16A C16 H16C 107.6(13)
H16B C16 H16C 106.8(14)
C20 C17 C18 108.81(11)
C20 C17 C19 108.64(10)
C18 C17 C19 107.46(10)
C20 C17 Si1 111.93(8)
C18 C17 Si1 110.63(8)
C19 C17 Si1 109.24(8)
C17 C18 H18A 109.1(9)
C17 C18 H18B 111.2(9)
H18A C18 H18B 107.7(13)
C17 C18 H18C 112.6(10)
H18A C18 H18C 107.9(14)
H18B C18 H18C 108.2(13)
C17 C19 H19A 111.9(10)
C17 C19 H19B 108.5(10)
H19A C19 H19B 105.9(13)
C17 C19 H19C 112.5(9)
H19A C19 H19C 109.6(13)
H19B C19 H19C 108.3(13)
C17 C20 H20A 111.9(9)
C17 C20 H20B 109.1(10)
H20A C20 H20B 106.6(13)
C17 C20 H20C 112.5(10)
H20A C20 H20C 109.8(13)
H20B C20 H20C 106.7(13)
C23 C21 C22 107.47(10)
C23 C21 C24 109.09(10)
C22 C21 C24 107.31(10)
C23 C21 Si1 112.56(8)
C22 C21 Si1 109.77(8)
C24 C21 Si1 110.47(8)
C21 C22 H22A 107.1(9)
C21 C22 H22B 112.1(9)
H22A C22 H22B 109.5(13)
C21 C22 H22C 111.2(10)
H22A C22 H22C 108.7(14)
H22B C22 H22C 108.1(13)
C21 C23 H23A 112.5(9)
C21 C23 H23B 109.2(10)
H23A C23 H23B 107.1(13)
C21 C23 H23C 111.8(10)
H23A C23 H23C 107.0(14)
H23B C23 H23C 109.1(14)
C21 C24 H21A 109.4(9)
C21 C24 H21B 112.6(10)
H21A C24 H21B 107.3(13)
C21 C24 H21C 111.6(11)
H21A C24 H21C 106.8(14)
H21B C24 H21C 108.9(14)

loop_
_geom_bond_atom_site_label_1
_geom_bond_atom_site_label_2
_geom_bond_distance
Si1 O3 1.6324(8)
Si1 O1 1.6696(8)
Si1 C17 1.8901(12)
Si1 C21 1.8990(11)
O1 C1 1.3460(14)
O2 C1 1.2052(15)
O3 C6 1.4319(12)
C1 C2 1.5209(18)
C2 C3 1.5004(16)
C2 H2A 1.026(17)
C2 H2B 1.001(16)
C3 C4 1.3278(17)
C3 H3A 0.974(15)
C4 C15 1.5052(17)
C4 C5 1.5124(16)
C5 C16 1.5362(16)
C5 C6 1.5512(15)
C5 H5A 0.980(15)
C6 C7 1.5458(15)
C6 H6A 0.989(13)
C7 C8 1.5212(15)
C7 C14 1.5264(17)
C7 H7A 0.955(14)
C8 C9 1.3940(17)
C8 C13 1.3963(17)
C9 C10 1.3937(19)
C9 H9A 0.940(16)
C10 C11 1.381(2)
C10 H10A 0.978(19)
C11 C12 1.384(2)
C11 H11A 0.950(18)
C12 C13 1.3921(18)
C12 H12A 0.958(17)
C13 H13A 0.965(15)
C14 H14A 0.964(16)
C14 H14B 0.977(16)
C14 H14C 1.001(17)
C15 H15A 0.96(2)
C15 H15B 0.98(2)
C15 H15C 0.96(2)
C16 H16A 0.964(17)
C16 H16B 0.968(17)
C16 H16C 0.967(17)
C17 C20 1.5398(16)
C17 C18 1.5403(17)
C17 C19 1.5424(17)
C18 H18A 0.961(17)
C18 H18B 1.010(16)
C18 H18C 0.961(18)
C19 H19A 0.962(17)
C19 H19B 0.970(18)
C19 H19C 0.992(16)
C20 H20A 0.982(17)
C20 H20B 0.993(17)
C20 H20C 0.973(17)
C21 C23 1.5346(16)
C21 C22 1.5367(16)
C21 C24 1.5400(16)
C22 H22A 0.975(17)
C22 H22B 1.035(17)
C22 H22C 0.985(18)
C23 H23A 0.985(17)
C23 H23B 0.971(17)
C23 H23C 0.952(17)
C24 H21A 0.987(17)
C24 H21B 0.961(18)
C24 H21C 0.99(2)

loop_
_geom_torsion_atom_site_label_1
_geom_torsion_atom_site_label_2
_geom_torsion_atom_site_label_3
_geom_torsion_atom_site_label_4
_geom_torsion
O3 Si1 O1 C1 83.76(13)
C17 Si1 O1 C1 -29.14(13)
C21 Si1 O1 C1 -154.07(12)
O1 Si1 O3 C6 59.92(12)
C17 Si1 O3 C6 176.25(11)
C21 Si1 O3 C6 -54.22(12)
Si1 O1 C1 O2 86.27(15)
Si1 O1 C1 C2 -97.41(14)
O2 C1 C2 C3 -148.03(12)
O1 C1 C2 C3 35.73(14)
C1 C2 C3 C4 -84.13(15)
C2 C3 C4 C15 -12.21(19)
C2 C3 C4 C5 160.46(11)
C3 C4 C5 C16 135.41(12)
C15 C4 C5 C16 -51.42(14)
C3 C4 C5 C6 -100.80(12)
C15 C4 C5 C6 72.37(13)
Si1 O3 C6 C7 141.52(10)
Si1 O3 C6 C5 -94.69(12)
C4 C5 C6 O3 55.16(12)
C16 C5 C6 O3 -179.64(10)
C4 C5 C6 C7 176.42(9)
C16 C5 C6 C7 -58.38(13)
O3 C6 C7 C8 -68.56(11)
C5 C6 C7 C8 168.78(9)
O3 C6 C7 C14 60.62(12)
C5 C6 C7 C14 -62.04(13)
C14 C7 C8 C9 -18.21(15)
C6 C7 C8 C9 109.89(12)
C14 C7 C8 C13 160.02(10)
C6 C7 C8 C13 -71.87(13)
C13 C8 C9 C10 -0.60(17)
C7 C8 C9 C10 177.64(11)
C8 C9 C10 C11 0.28(19)
C9 C10 C11 C12 0.4(2)
C10 C11 C12 C13 -0.6(2)
C11 C12 C13 C8 0.31(19)
C9 C8 C13 C12 0.31(17)
C7 C8 C13 C12 -178.02(11)
O3 Si1 C17 C20 175.14(9)
O1 Si1 C17 C20 -65.41(10)
C21 Si1 C17 C20 48.22(11)
O3 Si1 C17 C18 53.60(9)
O1 Si1 C17 C18 173.05(8)
C21 Si1 C17 C18 -73.32(9)
O3 Si1 C17 C19 -64.50(9)
O1 Si1 C17 C19 54.95(9)
C21 Si1 C17 C19 168.58(8)
O3 Si1 C21 C23 -72.84(10)
O1 Si1 C21 C23 166.08(9)
C17 Si1 C21 C23 48.33(10)
O3 Si1 C21 C22 46.82(10)
O1 Si1 C21 C22 -74.26(9)
C17 Si1 C21 C22 167.98(8)
O3 Si1 C21 C24 164.95(8)
O1 Si1 C21 C24 43.87(9)
C17 Si1 C21 C24 -73.88(10)
